data_7238616
loop_
_publ_author_name
'Sarma, Monima'
'Chatterjee, Tanmay'
'Das, Samar K.'

_publ_section_title
;
 Ammonium--crown ether based host--guest systems: N--H&#x22EF;O hydrogen
 bond directed guest inclusion featuring N--H donor functionalities in
 angular geometry
;
_journal_issue 9
_journal_name_full 'RSC Advances'
_journal_page_first 3920
_journal_paper_doi 10.1039/c2ra20109g
_journal_volume 2
_journal_year 2012
_chemical_formula_moiety '(C13 H16 N2),2(C10 H20 O5),2(Cl O4)'
_chemical_formula_sum 'C33 H56 Cl2 N2 O18'
_chemical_formula_weight 839.70
_space_group_IT_number 2
_space_group_name_Hall '-P 1'
_space_group_name_H-M_alt 'P -1'
_symmetry_cell_setting triclinic
_symmetry_space_group_name_Hall '-P 1'
_symmetry_space_group_name_H-M 'P -1'
_atom_sites_solution_hydrogens geom
_atom_sites_solution_primary direct
_atom_sites_solution_secondary difmap
_audit_creation_method SHELXL-97
_cell_angle_alpha 110.236(1)
_cell_angle_beta 95.478(1)
_cell_angle_gamma 90.002(1)
_cell_formula_units_Z 2
_cell_length_a 8.8552(6)
_cell_length_b 14.2350(9)
_cell_length_c 16.8384(11)
_cell_measurement_reflns_used 5350
_cell_measurement_temperature 100(2)
_cell_measurement_theta_max 25.00
_cell_measurement_theta_min 2.31
_cell_volume 1981.2(2)
_computing_cell_refinement 'Bruker SMART'
_computing_data_collection 'Bruker SMART'
_computing_data_reduction 'Bruker SAINT'
_computing_molecular_graphics 'Bruker SHELXTL'
_computing_publication_material 'Bruker SHELXTL'
_computing_structure_refinement 'Bruker SHELXTL'
_computing_structure_solution 'Bruker SHELXTL'
_diffrn_ambient_temperature 100(2)
_diffrn_measured_fraction_theta_full 0.994
_diffrn_measured_fraction_theta_max 0.994
_diffrn_measurement_device_type 'CCD area detector'
_diffrn_measurement_method 'phi and omega scans'
_diffrn_radiation_monochromator graphite
_diffrn_radiation_source 'fine-focus sealed tube'
_diffrn_radiation_type MoK\a
_diffrn_radiation_wavelength 0.71073
_diffrn_reflns_av_R_equivalents 0.0311
_diffrn_reflns_av_sigmaI/netI 0.0407
_diffrn_reflns_limit_h_max 10
_diffrn_reflns_limit_h_min -10
_diffrn_reflns_limit_k_max 16
_diffrn_reflns_limit_k_min -16
_diffrn_reflns_limit_l_max 20
_diffrn_reflns_limit_l_min -20
_diffrn_reflns_number 17319
_diffrn_reflns_theta_full 25.00
_diffrn_reflns_theta_max 25.00
_diffrn_reflns_theta_min 1.30
_exptl_absorpt_coefficient_mu 0.242
_exptl_absorpt_correction_T_max 0.9716
_exptl_absorpt_correction_T_min 0.9095
_exptl_absorpt_correction_type empirical
_exptl_absorpt_process_details 'Bruker SADABS'
_exptl_crystal_colour Colorless
_exptl_crystal_density_diffrn 1.408
_exptl_crystal_density_method 'not measured'
_exptl_crystal_description Block
_exptl_crystal_F_000 892
_exptl_crystal_size_max 0.40
_exptl_crystal_size_mid 0.16
_exptl_crystal_size_min 0.12
_refine_diff_density_max 0.978
_refine_diff_density_min -0.568
_refine_diff_density_rms 0.075
_refine_ls_extinction_method none
_refine_ls_goodness_of_fit_ref 1.020
_refine_ls_hydrogen_treatment mixed
_refine_ls_matrix_type full
_refine_ls_number_parameters 530
_refine_ls_number_reflns 6938
_refine_ls_number_restraints 0
_refine_ls_restrained_S_all 1.020
_refine_ls_R_factor_all 0.0743
_refine_ls_R_factor_gt 0.0638
_refine_ls_shift/su_max 0.000
_refine_ls_shift/su_mean 0.000
_refine_ls_structure_factor_coef Fsqd
_refine_ls_weighting_details 'calc w=1/[\s^2^(Fo^2^)+(0.0636P)^2^+4.0643P] where P=(Fo^2^+2Fc^2^)/3'
_refine_ls_weighting_scheme calc
_refine_ls_wR_factor_gt 0.1490
_refine_ls_wR_factor_ref 0.1567
_reflns_number_gt 5881
_reflns_number_total 6938
_reflns_threshold_expression >2sigma(I)
_cod_data_source_file c2ra20109g.txt
_cod_data_source_block DADPM-15C5
_cod_database_code 7238616

loop_
_symmetry_equiv_pos_as_xyz
'x, y, z'
'-x, -y, -z'

loop_
_atom_site_label
_atom_site_type_symbol
_atom_site_fract_x
_atom_site_fract_y
_atom_site_fract_z
_atom_site_U_iso_or_equiv
_atom_site_adp_type
_atom_site_occupancy
_atom_site_symmetry_multiplicity
_atom_site_calc_flag
_atom_site_refinement_flags
_atom_site_disorder_assembly
_atom_site_disorder_group
C1 C 0.5170(4) 0.3669(3) 0.3339(2) 0.0341(8) Uani 1 1 d . . .
H1 H 0.5306 0.3946 0.2911 0.041 Uiso 1 1 calc R . .
C2 C 0.5954(4) 0.2830(3) 0.3345(2) 0.0323(8) Uani 1 1 d . . .
H2 H 0.6613 0.2527 0.2922 0.039 Uiso 1 1 calc R . .
C3 C 0.5763(3) 0.2440(2) 0.39738(19) 0.0224(6) Uani 1 1 d . . .
C4 C 0.4829(3) 0.2874(2) 0.45958(19) 0.0240(7) Uani 1 1 d . . .
H4 H 0.4716 0.2604 0.5031 0.029 Uiso 1 1 calc R . .
C5 C 0.4053(3) 0.3714(2) 0.4577(2) 0.0255(7) Uani 1 1 d . . .
H5 H 0.3410 0.4022 0.5008 0.031 Uiso 1 1 calc R . .
C6 C 0.4194(3) 0.4112(2) 0.39468(19) 0.0230(7) Uani 1 1 d . . .
C7 C 0.3313(4) 0.5007(2) 0.3908(2) 0.0281(7) Uani 1 1 d . . .
H7A H 0.4006 0.5487 0.3803 0.034 Uiso 1 1 calc R . .
H7B H 0.2924 0.5346 0.4465 0.034 Uiso 1 1 calc R . .
C8 C 0.1992(3) 0.4721(2) 0.32177(19) 0.0240(7) Uani 1 1 d . . .
C9 C 0.0642(4) 0.4306(3) 0.3329(2) 0.0297(7) Uani 1 1 d . . .
H9 H 0.0551 0.4190 0.3845 0.036 Uiso 1 1 calc R . .
C10 C -0.0572(4) 0.4059(2) 0.2706(2) 0.0272(7) Uani 1 1 d . . .
H10 H -0.1493 0.3787 0.2795 0.033 Uiso 1 1 calc R . .
C11 C -0.0425(3) 0.4211(2) 0.19532(19) 0.0220(6) Uani 1 1 d . . .
C12 C 0.0901(4) 0.4605(2) 0.1813(2) 0.0262(7) Uani 1 1 d . . .
H12 H 0.0995 0.4699 0.1288 0.031 Uiso 1 1 calc R . .
C13 C 0.2103(4) 0.4863(2) 0.2453(2) 0.0271(7) Uani 1 1 d . . .
H13 H 0.3018 0.5142 0.2363 0.033 Uiso 1 1 calc R . .
C14 C 0.6635(5) 0.4170(3) 0.9284(3) 0.0522(11) Uani 1 1 d . . .
H14A H 0.6331 0.4833 0.9656 0.063 Uiso 1 1 calc R . .
H14B H 0.6575 0.4180 0.8697 0.063 Uiso 1 1 calc R . .
C15 C 0.5543(5) 0.3414(4) 0.9302(3) 0.0493(10) Uani 1 1 d . . .
H15A H 0.4515 0.3542 0.9083 0.059 Uiso 1 1 calc R . .
H15B H 0.5828 0.2738 0.8945 0.059 Uiso 1 1 calc R . .
C16 C 0.4471(4) 0.2763(3) 1.0220(3) 0.0489(10) Uani 1 1 d . . .
H16A H 0.4652 0.2086 0.9819 0.059 Uiso 1 1 calc R . .
H16B H 0.3431 0.2946 1.0071 0.059 Uiso 1 1 calc R . .
C17 C 0.4621(4) 0.2762(3) 1.1086(3) 0.0472(10) Uani 1 1 d . . .
H17A H 0.4443 0.3442 1.1481 0.057 Uiso 1 1 calc R . .
H17B H 0.3836 0.2299 1.1141 0.057 Uiso 1 1 calc R . .
C18 C 0.6372(4) 0.1421(3) 1.1007(3) 0.0442(9) Uani 1 1 d . . .
H18A H 0.5453 0.1039 1.0667 0.053 Uiso 1 1 calc R . .
H18B H 0.6629 0.1185 1.1490 0.053 Uiso 1 1 calc R . .
C19 C 0.7641(4) 0.1243(3) 1.0474(3) 0.0453(10) Uani 1 1 d . . .
H19A H 0.7920 0.0532 1.0302 0.054 Uiso 1 1 calc R . .
H19B H 0.7350 0.1403 0.9953 0.054 Uiso 1 1 calc R . .
C20 C 1.0313(4) 0.1615(3) 1.0646(2) 0.0334(8) Uani 1 1 d . . .
H20A H 1.0462 0.0895 1.0543 0.040 Uiso 1 1 calc R . .
H20B H 1.1123 0.2000 1.1086 0.040 Uiso 1 1 calc R . .
C21 C 1.0484(4) 0.1812(3) 0.9834(2) 0.0369(8) Uani 1 1 d . . .
H21A H 1.1444 0.1538 0.9607 0.044 Uiso 1 1 calc R . .
H21B H 0.9631 0.1483 0.9401 0.044 Uiso 1 1 calc R . .
C22 C 1.0459(4) 0.3182(4) 0.9285(2) 0.0464(10) Uani 1 1 d . . .
H22A H 1.1011 0.2702 0.8841 0.056 Uiso 1 1 calc R . .
H22B H 1.0991 0.3845 0.9460 0.056 Uiso 1 1 calc R . .
C23 C 0.8907(5) 0.3254(3) 0.8926(2) 0.0464(10) Uani 1 1 d . . .
H23A H 0.8918 0.3413 0.8399 0.056 Uiso 1 1 calc R . .
H23B H 0.8327 0.2613 0.8790 0.056 Uiso 1 1 calc R . .
C24 C 0.9083(5) -0.0353(3) 0.2625(2) 0.0453(10) Uani 1 1 d . . .
H24A H 1.0098 -0.0317 0.2939 0.054 Uiso 1 1 calc R . .
H24B H 0.9151 -0.0756 0.2020 0.054 Uiso 1 1 calc R . .
C25 C 0.7969(4) -0.0837(3) 0.2978(2) 0.0363(8) Uani 1 1 d . . .
H25A H 0.6931 -0.0796 0.2719 0.044 Uiso 1 1 calc R . .
H25B H 0.8196 -0.1552 0.2852 0.044 Uiso 1 1 calc R . .
C26 C 0.7009(4) -0.0712(2) 0.4270(2) 0.0351(8) Uani 1 1 d . . .
H26A H 0.7178 -0.1431 0.4165 0.042 Uiso 1 1 calc R . .
H26B H 0.5963 -0.0645 0.4034 0.042 Uiso 1 1 calc R . .
C27 C 0.7220(5) -0.0129(3) 0.5205(2) 0.0397(9) Uani 1 1 d . . .
H27A H 0.6678 -0.0480 0.5515 0.048 Uiso 1 1 calc R . .
H27B H 0.8312 -0.0073 0.5413 0.048 Uiso 1 1 calc R . .
C28 C 0.7107(6) 0.1548(3) 0.6192(2) 0.0520(11) Uani 1 1 d . . .
H28A H 0.7257 0.1187 0.6599 0.062 Uiso 1 1 calc R A 1
H28B H 0.6295 0.2031 0.6376 0.062 Uiso 1 1 calc R A 1
C30 C 0.9618(5) 0.3031(5) 0.5534(3) 0.0811(19) Uani 1 1 d . . .
H30A H 1.0243 0.3192 0.6088 0.097 Uiso 1 1 calc R B 1
H30B H 0.9414 0.3675 0.5449 0.097 Uiso 1 1 calc R B 1
C32 C 1.0705(4) 0.1737(4) 0.3491(3) 0.0574(13) Uani 1 1 d . D .
H32A H 1.1161 0.1214 0.3692 0.069 Uiso 1 1 calc R . .
H32B H 1.1533 0.2179 0.3447 0.069 Uiso 1 1 calc R . .
C33 C 0.9824(5) 0.1271(3) 0.2655(3) 0.0492(11) Uani 1 1 d . . .
H33A H 0.9398 0.1802 0.2454 0.059 Uiso 1 1 calc R . .
H33B H 1.0506 0.0877 0.2238 0.059 Uiso 1 1 calc R . .
C29A C 0.8500(6) 0.2090(4) 0.6208(3) 0.0429(16) Uani 0.827(12) 1 d P C 1
H29A H 0.9328 0.1617 0.6035 0.051 Uiso 0.50 1 calc PR C 1
H29B H 0.8801 0.2566 0.6789 0.051 Uiso 0.50 1 calc PR C 1
C31A C 1.0531(6) 0.2480(5) 0.4894(3) 0.045(2) Uani 0.725(13) 1 d P D 1
H31A H 1.0783 0.1833 0.4963 0.053 Uiso 0.50 1 calc PR D 1
H31B H 1.1491 0.2862 0.4943 0.053 Uiso 0.50 1 calc PR D 1
C29B C 0.742(2) 0.2470(13) 0.6261(11) 0.026(6) Uiso 0.173(12) 1 d P C 2
H29C H 0.8029 0.2797 0.6815 0.031 Uiso 0.50 1 calc PR C 2
H29D H 0.6456 0.2822 0.6279 0.031 Uiso 0.50 1 calc PR C 2
C31B C 0.9953(15) 0.3170(10) 0.4973(8) 0.029(4) Uiso 0.275(13) 1 d P D 2
H31C H 1.1047 0.3366 0.5084 0.035 Uiso 0.50 1 calc PR D 2
H31D H 0.9400 0.3757 0.4929 0.035 Uiso 0.50 1 calc PR D 2
Cl1 Cl 0.65747(8) 0.62451(6) 0.26930(4) 0.02451(19) Uani 1 1 d . . .
Cl2 Cl 0.37442(9) 0.99086(6) 0.19782(5) 0.0267(2) Uani 1 1 d . . .
N1 N 0.6566(3) 0.1536(2) 0.39540(19) 0.0244(6) Uani 1 1 d . . .
N2 N -0.1722(3) 0.3968(2) 0.13024(18) 0.0231(6) Uani 1 1 d . . .
O1 O 0.8246(3) 0.40301(17) 0.95554(14) 0.0338(6) Uani 1 1 d . . .
O2 O 0.5565(3) 0.3479(2) 1.01531(15) 0.0440(7) Uani 1 1 d . . .
O3 O 0.6076(3) 0.24645(19) 1.13210(17) 0.0402(6) Uani 1 1 d . . .
O4 O 0.8879(2) 0.18739(16) 1.09664(14) 0.0276(5) Uani 1 1 d . . .
O5 O 1.0492(3) 0.28562(18) 1.00142(14) 0.0340(6) Uani 1 1 d . . .
O6 O 0.8620(3) 0.06324(19) 0.26999(15) 0.0378(6) Uani 1 1 d . . .
O7 O 0.8076(3) -0.03238(16) 0.38747(13) 0.0285(5) Uani 1 1 d . . .
O8 O 0.6638(3) 0.08462(17) 0.53608(15) 0.0372(6) Uani 1 1 d . C .
O9 O 0.8223(3) 0.26274(19) 0.56171(14) 0.0380(6) Uani 1 1 d . C .
O10 O 0.9701(3) 0.2303(3) 0.40681(16) 0.0563(8) Uani 1 1 d . . .
O11 O 0.5995(3) 0.52512(17) 0.21764(15) 0.0346(6) Uani 1 1 d . . .
O12 O 0.5477(3) 0.69535(19) 0.26269(17) 0.0478(7) Uani 1 1 d . . .
O13 O 0.7955(3) 0.64316(18) 0.23879(16) 0.0398(6) Uani 1 1 d . . .
O14 O 0.6852(3) 0.6313(2) 0.35578(15) 0.0471(7) Uani 1 1 d . . .
O15 O 0.4222(3) 1.0232(2) 0.28711(15) 0.0483(7) Uani 1 1 d . . .
O16 O 0.2525(3) 0.9197(2) 0.18099(18) 0.0572(8) Uani 1 1 d . . .
O17 O 0.4978(3) 0.9464(2) 0.15072(17) 0.0489(7) Uani 1 1 d . . .
O18 O 0.3245(3) 1.0730(2) 0.1745(2) 0.0631(9) Uani 1 1 d . . .
H2NB H -0.146(4) 0.396(2) 0.081(2) 0.025(9) Uiso 1 1 d . . .
H1NC H 0.606(4) 0.103(3) 0.358(3) 0.035(10) Uiso 1 1 d . . .
H1NB H 0.662(4) 0.143(3) 0.442(3) 0.038(11) Uiso 1 1 d . . .
H2NA H -0.217(4) 0.340(3) 0.125(2) 0.038(11) Uiso 1 1 d . . .
H2NC H -0.243(5) 0.438(3) 0.146(2) 0.038(11) Uiso 1 1 d . . .
H1NA H 0.755(6) 0.154(3) 0.382(3) 0.064(14) Uiso 1 1 d . . .

loop_
_atom_site_aniso_label
_atom_site_aniso_U_11
_atom_site_aniso_U_22
_atom_site_aniso_U_33
_atom_site_aniso_U_23
_atom_site_aniso_U_13
_atom_site_aniso_U_12
C1 0.037(2) 0.040(2) 0.0348(19) 0.0244(16) 0.0053(15) 0.0076(16)
C2 0.0332(19) 0.0372(19) 0.0322(18) 0.0173(15) 0.0096(15) 0.0114(15)
C3 0.0192(15) 0.0218(15) 0.0256(16) 0.0092(13) -0.0044(12) -0.0016(12)
C4 0.0271(17) 0.0232(16) 0.0228(15) 0.0104(13) -0.0015(13) -0.0018(13)
C5 0.0227(16) 0.0251(16) 0.0242(16) 0.0042(13) -0.0022(13) -0.0007(13)
C6 0.0197(15) 0.0187(15) 0.0267(16) 0.0058(12) -0.0092(12) -0.0046(12)
C7 0.0258(17) 0.0239(16) 0.0320(18) 0.0093(14) -0.0095(14) -0.0006(13)
C8 0.0248(16) 0.0167(14) 0.0267(16) 0.0048(12) -0.0052(13) 0.0016(12)
C9 0.0303(18) 0.0355(18) 0.0244(16) 0.0135(14) -0.0037(13) -0.0018(14)
C10 0.0238(16) 0.0315(17) 0.0266(16) 0.0109(14) 0.0011(13) -0.0028(13)
C11 0.0212(15) 0.0173(14) 0.0224(15) 0.0021(12) -0.0047(12) 0.0015(12)
C12 0.0285(17) 0.0268(16) 0.0227(16) 0.0087(13) -0.0011(13) -0.0026(13)
C13 0.0235(16) 0.0234(16) 0.0327(18) 0.0082(14) 0.0000(13) -0.0024(13)
C14 0.056(3) 0.056(3) 0.049(2) 0.033(2) -0.028(2) -0.018(2)
C15 0.039(2) 0.071(3) 0.040(2) 0.024(2) -0.0065(17) -0.002(2)
C16 0.0209(18) 0.051(2) 0.066(3) 0.010(2) -0.0035(18) -0.0035(17)
C17 0.030(2) 0.049(2) 0.065(3) 0.020(2) 0.0098(19) 0.0014(17)
C18 0.037(2) 0.036(2) 0.057(2) 0.0131(18) 0.0079(18) -0.0074(17)
C19 0.035(2) 0.035(2) 0.052(2) -0.0020(18) 0.0021(18) -0.0063(16)
C20 0.0247(17) 0.0253(17) 0.045(2) 0.0072(15) -0.0012(15) 0.0053(14)
C21 0.0238(17) 0.048(2) 0.0279(18) -0.0010(16) 0.0025(14) 0.0018(16)
C22 0.037(2) 0.075(3) 0.0281(19) 0.0173(19) 0.0111(16) -0.004(2)
C23 0.063(3) 0.043(2) 0.034(2) 0.0165(18) 0.0009(19) -0.001(2)
C24 0.061(3) 0.042(2) 0.033(2) 0.0102(17) 0.0170(18) 0.022(2)
C25 0.049(2) 0.0268(18) 0.0253(17) 0.0005(14) -0.0011(15) 0.0088(16)
C26 0.043(2) 0.0223(17) 0.044(2) 0.0154(15) 0.0075(16) 0.0036(15)
C27 0.054(2) 0.036(2) 0.038(2) 0.0224(17) 0.0118(17) 0.0077(17)
C28 0.084(3) 0.046(2) 0.0251(19) 0.0088(17) 0.014(2) 0.000(2)
C30 0.037(2) 0.124(5) 0.045(3) -0.019(3) 0.002(2) -0.022(3)
C32 0.025(2) 0.094(4) 0.079(3) 0.065(3) 0.001(2) -0.001(2)
C33 0.050(2) 0.063(3) 0.051(2) 0.037(2) 0.023(2) 0.024(2)
C29A 0.044(3) 0.056(3) 0.024(2) 0.009(2) -0.0053(19) 0.012(2)
C31A 0.032(3) 0.058(4) 0.039(3) 0.013(3) -0.004(2) -0.005(3)
Cl1 0.0241(4) 0.0255(4) 0.0202(4) 0.0037(3) 0.0003(3) 0.0015(3)
Cl2 0.0258(4) 0.0279(4) 0.0250(4) 0.0089(3) -0.0036(3) -0.0051(3)
N1 0.0262(16) 0.0229(15) 0.0233(15) 0.0078(12) -0.0011(12) 0.0024(12)
N2 0.0221(14) 0.0225(15) 0.0221(15) 0.0056(12) -0.0021(11) -0.0003(12)
O1 0.0459(15) 0.0285(12) 0.0268(12) 0.0100(10) 0.0020(10) 0.0014(11)
O2 0.0304(14) 0.0734(19) 0.0298(13) 0.0211(13) -0.0014(11) 0.0018(13)
O3 0.0279(13) 0.0382(14) 0.0603(17) 0.0224(13) 0.0121(12) 0.0061(11)
O4 0.0263(12) 0.0232(11) 0.0306(12) 0.0069(9) -0.0001(9) 0.0000(9)
O5 0.0332(13) 0.0439(14) 0.0244(12) 0.0111(11) 0.0043(10) 0.0098(11)
O6 0.0438(15) 0.0419(14) 0.0331(13) 0.0176(11) 0.0119(11) 0.0121(12)
O7 0.0358(13) 0.0246(11) 0.0221(11) 0.0046(9) 0.0019(9) 0.0028(10)
O8 0.0574(16) 0.0268(12) 0.0296(13) 0.0109(10) 0.0105(11) 0.0059(11)
O9 0.0391(14) 0.0450(15) 0.0252(12) 0.0080(11) -0.0041(10) -0.0111(11)
O10 0.0443(16) 0.091(2) 0.0303(14) 0.0190(15) -0.0052(12) -0.0331(16)
O11 0.0288(13) 0.0302(13) 0.0379(14) 0.0041(11) 0.0000(10) -0.0008(10)
O12 0.0473(16) 0.0389(15) 0.0473(16) 0.0045(12) -0.0023(13) 0.0194(12)
O13 0.0401(15) 0.0359(14) 0.0464(15) 0.0154(12) 0.0147(12) -0.0004(11)
O14 0.0470(16) 0.0697(19) 0.0220(12) 0.0144(12) -0.0034(11) -0.0049(14)
O15 0.0579(18) 0.0503(16) 0.0253(13) 0.0014(12) -0.0056(12) -0.0174(14)
O16 0.0593(19) 0.0602(19) 0.0442(16) 0.0118(14) -0.0088(14) -0.0369(15)
O17 0.0493(17) 0.0538(17) 0.0439(16) 0.0155(13) 0.0117(13) 0.0084(14)
O18 0.0531(18) 0.076(2) 0.091(2) 0.064(2) 0.0266(17) 0.0267(16)

loop_
_atom_type_symbol
_atom_type_description
_atom_type_scat_dispersion_real
_atom_type_scat_dispersion_imag
_atom_type_scat_source
C C 0.0033 0.0016 'International Tables Vol C Tables 4.2.6.8 and 6.1.1.4'
H H 0.0000 0.0000 'International Tables Vol C Tables 4.2.6.8 and 6.1.1.4'
N N 0.0061 0.0033 'International Tables Vol C Tables 4.2.6.8 and 6.1.1.4'
O O 0.0106 0.0060 'International Tables Vol C Tables 4.2.6.8 and 6.1.1.4'
Cl Cl 0.1484 0.1585 'International Tables Vol C Tables 4.2.6.8 and 6.1.1.4'

loop_
_geom_angle_atom_site_label_1
_geom_angle_atom_site_label_2
_geom_angle_atom_site_label_3
_geom_angle
C6 C1 C2 121.1(3)
C6 C1 H1 119.5
C2 C1 H1 119.5
C3 C2 C1 119.0(3)
C3 C2 H2 120.5
C1 C2 H2 120.5
C4 C3 C2 121.3(3)
C4 C3 N1 120.5(3)
C2 C3 N1 118.2(3)
C3 C4 C5 118.7(3)
C3 C4 H4 120.7
C5 C4 H4 120.7
C6 C5 C4 121.5(3)
C6 C5 H5 119.2
C4 C5 H5 119.2
C5 C6 C1 118.3(3)
C5 C6 C7 121.7(3)
C1 C6 C7 120.0(3)
C6 C7 C8 112.6(2)
C6 C7 H7A 109.1
C8 C7 H7A 109.1
C6 C7 H7B 109.1
C8 C7 H7B 109.1
H7A C7 H7B 107.8
C13 C8 C9 118.0(3)
C13 C8 C7 120.6(3)
C9 C8 C7 121.4(3)
C10 C9 C8 121.5(3)
C10 C9 H9 119.3
C8 C9 H9 119.3
C11 C10 C9 119.0(3)
C11 C10 H10 120.5
C9 C10 H10 120.5
C10 C11 C12 121.2(3)
C10 C11 N2 118.8(3)
C12 C11 N2 120.0(3)
C11 C12 C13 118.9(3)
C11 C12 H12 120.5
C13 C12 H12 120.5
C8 C13 C12 121.3(3)
C8 C13 H13 119.4
C12 C13 H13 119.4
C15 C14 O1 115.7(3)
C15 C14 H14A 108.4
O1 C14 H14A 108.4
C15 C14 H14B 108.4
O1 C14 H14B 108.4
H14A C14 H14B 107.4
O2 C15 C14 106.8(3)
O2 C15 H15A 110.4
C14 C15 H15A 110.4
O2 C15 H15B 110.4
C14 C15 H15B 110.4
H15A C15 H15B 108.6
O2 C16 C17 109.0(3)
O2 C16 H16A 109.9
C17 C16 H16A 109.9
O2 C16 H16B 109.9
C17 C16 H16B 109.9
H16A C16 H16B 108.3
O3 C17 C16 112.2(3)
O3 C17 H17A 109.2
C16 C17 H17A 109.2
O3 C17 H17B 109.2
C16 C17 H17B 109.2
H17A C17 H17B 107.9
O3 C18 C19 109.9(3)
O3 C18 H18A 109.7
C19 C18 H18A 109.7
O3 C18 H18B 109.7
C19 C18 H18B 109.7
H18A C18 H18B 108.2
O4 C19 C18 107.2(3)
O4 C19 H19A 110.3
C18 C19 H19A 110.3
O4 C19 H19B 110.3
C18 C19 H19B 110.3
H19A C19 H19B 108.5
O4 C20 C21 114.1(3)
O4 C20 H20A 108.7
C21 C20 H20A 108.7
O4 C20 H20B 108.7
C21 C20 H20B 108.7
H20A C20 H20B 107.6
O5 C21 C20 108.5(3)
O5 C21 H21A 110.0
C20 C21 H21A 110.0
O5 C21 H21B 110.0
C20 C21 H21B 110.0
H21A C21 H21B 108.4
O5 C22 C23 112.3(3)
O5 C22 H22A 109.2
C23 C22 H22A 109.2
O5 C22 H22B 109.2
C23 C22 H22B 109.2
H22A C22 H22B 107.9
O1 C23 C22 106.1(3)
O1 C23 H23A 110.5
C22 C23 H23A 110.5
O1 C23 H23B 110.5
C22 C23 H23B 110.5
H23A C23 H23B 108.7
O6 C24 C25 109.6(3)
O6 C24 H24A 109.7
C25 C24 H24A 109.7
O6 C24 H24B 109.7
C25 C24 H24B 109.7
H24A C24 H24B 108.2
O7 C25 C24 107.9(3)
O7 C25 H25A 110.1
C24 C25 H25A 110.1
O7 C25 H25B 110.1
C24 C25 H25B 110.1
H25A C25 H25B 108.4
O7 C26 C27 107.9(3)
O7 C26 H26A 110.1
C27 C26 H26A 110.1
O7 C26 H26B 110.1
C27 C26 H26B 110.1
H26A C26 H26B 108.4
O8 C27 C26 109.4(3)
O8 C27 H27A 109.8
C26 C27 H27A 109.8
O8 C27 H27B 109.8
C26 C27 H27B 109.8
H27A C27 H27B 108.2
C29B C28 O8 117.9(8)
C29B C28 C29A 46.4(9)
O8 C28 C29A 111.9(3)
C29B C28 H28A 132.3
O8 C28 H28A 109.2
C29A C28 H28A 109.2
C29B C28 H28B 63.9
O8 C28 H28B 109.2
C29A C28 H28B 109.2
H28A C28 H28B 107.9
C31B C30 O9 127.0(8)
C31B C30 C31A 48.8(7)
O9 C30 C31A 120.6(5)
C31B C30 H30A 125.9
O9 C30 H30A 107.2
C31A C30 H30A 107.2
C31B C30 H30B 58.9
O9 C30 H30B 107.2
C31A C30 H30B 107.2
H30A C30 H30B 106.8
O10 C32 C33 107.9(3)
O10 C32 H32A 110.1
C33 C32 H32A 110.1
O10 C32 H32B 110.1
C33 C32 H32B 110.1
H32A C32 H32B 108.4
O6 C33 C32 111.4(3)
O6 C33 H33A 109.4
C32 C33 H33A 109.4
O6 C33 H33B 109.4
C32 C33 H33B 109.4
H33A C33 H33B 108.0
C28 C29A O9 107.6(3)
C28 C29A H29A 110.2
O9 C29A H29A 110.2
C28 C29A H29B 110.2
O9 C29A H29B 110.2
H29A C29A H29B 108.5
C30 C31A O10 108.9(4)
C30 C31A H31A 109.9
O10 C31A H31A 109.9
C30 C31A H31B 109.9
O10 C31A H31B 109.9
H31A C31A H31B 108.3
C28 C29B O9 117.8(13)
C28 C29B H29C 107.8
O9 C29B H29C 107.8
C28 C29B H29D 107.8
O9 C29B H29D 107.8
H29C C29B H29D 107.2
C30 C31B O10 119.3(10)
C30 C31B H31C 107.5
O10 C31B H31C 107.5
C30 C31B H31D 107.5
O10 C31B H31D 107.5
H31C C31B H31D 107.0
O14 Cl1 O12 109.28(17)
O14 Cl1 O13 110.03(16)
O12 Cl1 O13 110.35(17)
O14 Cl1 O11 109.81(16)
O12 Cl1 O11 108.95(15)
O13 Cl1 O11 108.41(14)
O18 Cl2 O16 109.5(2)
O18 Cl2 O17 109.36(17)
O16 Cl2 O17 110.35(19)
O18 Cl2 O15 110.4(2)
O16 Cl2 O15 107.47(17)
O17 Cl2 O15 109.73(17)
C3 N1 H1NC 108(2)
C3 N1 H1NB 114(3)
H1NC N1 H1NB 106(3)
C3 N1 H1NA 113(3)
H1NC N1 H1NA 110(4)
H1NB N1 H1NA 106(4)
C11 N2 H2NB 112(2)
C11 N2 H2NA 111(2)
H2NB N2 H2NA 111(3)
C11 N2 H2NC 111(3)
H2NB N2 H2NC 111(3)
H2NA N2 H2NC 101(4)
C23 O1 C14 112.0(3)
C15 O2 C16 109.6(3)
C17 O3 C18 117.6(3)
C19 O4 C20 114.7(3)
C21 O5 C22 116.1(3)
C33 O6 C24 113.5(3)
C26 O7 C25 112.2(3)
C27 O8 C28 114.2(3)
C30 O9 C29B 139.3(8)
C30 O9 C29A 107.8(4)
C29B O9 C29A 44.5(8)
C32 O10 C31A 103.5(3)
C32 O10 C31B 133.3(5)
C31A O10 C31B 41.3(5)

loop_
_geom_bond_atom_site_label_1
_geom_bond_atom_site_label_2
_geom_bond_distance
C1 C6 1.384(5)
C1 C2 1.384(5)
C1 H1 0.9500
C2 C3 1.377(4)
C2 H2 0.9500
C3 C4 1.371(4)
C3 N1 1.462(4)
C4 C5 1.388(4)
C4 H4 0.9500
C5 C6 1.380(4)
C5 H5 0.9500
C6 C7 1.511(4)
C7 C8 1.516(4)
C7 H7A 0.9900
C7 H7B 0.9900
C8 C13 1.383(4)
C8 C9 1.391(5)
C9 C10 1.382(4)
C9 H9 0.9500
C10 C11 1.375(4)
C10 H10 0.9500
C11 C12 1.376(4)
C11 N2 1.462(4)
C12 C13 1.391(4)
C12 H12 0.9500
C13 H13 0.9500
C14 C15 1.457(6)
C14 O1 1.491(5)
C14 H14A 0.9900
C14 H14B 0.9900
C15 O2 1.402(4)
C15 H15A 0.9900
C15 H15B 0.9900
C16 O2 1.445(5)
C16 C17 1.452(6)
C16 H16A 0.9900
C16 H16B 0.9900
C17 O3 1.419(4)
C17 H17A 0.9900
C17 H17B 0.9900
C18 O3 1.428(4)
C18 C19 1.472(5)
C18 H18A 0.9900
C18 H18B 0.9900
C19 O4 1.417(4)
C19 H19A 0.9900
C19 H19B 0.9900
C20 O4 1.425(4)
C20 C21 1.509(5)
C20 H20A 0.9900
C20 H20B 0.9900
C21 O5 1.410(4)
C21 H21A 0.9900
C21 H21B 0.9900
C22 O5 1.453(4)
C22 C23 1.466(6)
C22 H22A 0.9900
C22 H22B 0.9900
C23 O1 1.412(5)
C23 H23A 0.9900
C23 H23B 0.9900
C24 O6 1.428(4)
C24 C25 1.480(5)
C24 H24A 0.9900
C24 H24B 0.9900
C25 O7 1.426(4)
C25 H25A 0.9900
C25 H25B 0.9900
C26 O7 1.419(4)
C26 C27 1.498(5)
C26 H26A 0.9900
C26 H26B 0.9900
C27 O8 1.426(4)
C27 H27A 0.9900
C27 H27B 0.9900
C28 C29B 1.305(17)
C28 O8 1.432(4)
C28 C29A 1.448(7)
C28 H28A 0.9900
C28 H28B 0.9900
C30 C31B 1.098(12)
C30 O9 1.401(5)
C30 C31A 1.418(7)
C30 H30A 0.9900
C30 H30B 0.9900
C32 O10 1.417(6)
C32 C33 1.474(6)
C32 H32A 0.9900
C32 H32B 0.9900
C33 O6 1.426(5)
C33 H33A 0.9900
C33 H33B 0.9900
C29A O9 1.454(5)
C29A H29A 0.9900
C29A H29B 0.9900
C31A O10 1.449(6)
C31A H31A 0.9900
C31A H31B 0.9900
C29B O9 1.428(17)
C29B H29C 0.9900
C29B H29D 0.9900
C31B O10 1.590(12)
C31B H31C 0.9900
C31B H31D 0.9900
Cl1 O14 1.423(2)
Cl1 O12 1.425(3)
Cl1 O13 1.429(3)
Cl1 O11 1.444(2)
Cl2 O18 1.415(3)
Cl2 O16 1.420(3)
Cl2 O17 1.429(3)
Cl2 O15 1.432(2)
N1 H1NC 0.86(4)
N1 H1NB 0.85(4)
N1 H1NA 0.92(5)
N2 H2NB 0.88(4)
N2 H2NA 0.87(4)
N2 H2NC 0.85(4)

loop_
_geom_hbond_atom_site_label_D
_geom_hbond_atom_site_label_H
_geom_hbond_atom_site_label_A
_geom_hbond_distance_DH
_geom_hbond_distance_HA
_geom_hbond_distance_DA
_geom_hbond_angle_DHA
_geom_hbond_site_symmetry_A
C16 H16A O17 0.99 2.59 3.555(5) 165.6 2_666
C16 H16B O5 0.99 2.60 3.514(4) 154.2 1_455
C21 H21B O16 0.99 2.58 3.559(4) 172.5 2_666
C33 H33B O18 0.99 2.62 3.491(5) 146.4 1_645
N1 H1NC O15 0.86(4) 2.02(4) 2.831(4) 157(3) 1_545
N1 H1NB O8 0.85(4) 2.02(4) 2.857(4) 167(4) .
N1 H1NA O10 0.92(5) 2.12(5) 2.948(4) 148(4) .
N2 H2NC O11 0.85(4) 2.06(4) 2.881(4) 162(4) 1_455
N2 H2NA O3 0.87(4) 2.08(4) 2.905(4) 157(3) 1_454
N2 H2NB O1 0.88(4) 2.14(4) 2.971(4) 158(3) 1_454
